data_4341941
loop_
_publ_author_name
'Czympiel, Lisa'
'Pfrommer, Johannes'
'Tyrra, Wieland'
'Sch\"afer, Mathias'
'Mathur, Sanjay'

_publ_section_title
;
 Ligand-Modulated Chemical and Structural Implications in Four-, Five-,
 and Six-fold Coordinated Aluminum Heteroaryl Alkenolates.
;
_journal_issue 1
_journal_name_full 'Inorganic chemistry'
_journal_page_first 25
_journal_page_last 37
_journal_paper_doi 10.1021/ic502549m
_journal_volume 54
_journal_year 2015
_chemical_formula_moiety 'C40 H22 Al2 F12 N4 O10, 2(C4 H8 O)'
_chemical_formula_sum 'C48 H38 Al2 F12 N4 O12'
_chemical_formula_weight 1144.78
_chemical_name_systematic
;
 ?
;
_space_group_IT_number 60
_symmetry_cell_setting orthorhombic
_symmetry_space_group_name_Hall '-P 2n 2ab'
_symmetry_space_group_name_H-M 'P b c n'
_atom_sites_solution_hydrogens geom
_atom_sites_solution_primary direct
_atom_sites_solution_secondary difmap
_audit_creation_method SHELXL-97
_cell_angle_alpha 90.00
_cell_angle_beta 90.00
_cell_angle_gamma 90.00
_cell_formula_units_Z 4
_cell_length_a 15.9790(5)
_cell_length_b 13.8817(6)
_cell_length_c 22.4336(8)
_cell_measurement_reflns_used 61673
_cell_measurement_temperature 293(2)
_cell_measurement_theta_max 53.5
_cell_measurement_theta_min 5.1
_cell_volume 4976.1(3)
_computing_cell_refinement 'X-Area (Stoe & Cie, 2001)'
_computing_data_collection 'X-Area (Stoe & Cie, 2001)'
_computing_data_reduction 'X-Area (Stoe & Cie, 2001)'
_computing_structure_refinement 'SHELXL-97 (Sheldrick, 1997)'
_computing_structure_solution 'SHELXS-97 (Sheldrick, 1990)'
_diffrn_ambient_temperature 293(2)
_diffrn_detector_area_resol_mean 'not measured'
_diffrn_measured_fraction_theta_full 0.960
_diffrn_measured_fraction_theta_max 0.960
_diffrn_measurement_device_type 'IPDS 2T (Stoe & Cie)'
_diffrn_measurement_method '\w and \f scans'
_diffrn_radiation_monochromator graphite
_diffrn_radiation_source 'fine-focus sealed tube'
_diffrn_radiation_type MoK\a
_diffrn_radiation_wavelength 0.71073
_diffrn_reflns_av_R_equivalents 0.0691
_diffrn_reflns_av_sigmaI/netI 0.0241
_diffrn_reflns_limit_h_max 20
_diffrn_reflns_limit_h_min -18
_diffrn_reflns_limit_k_max 17
_diffrn_reflns_limit_k_min -17
_diffrn_reflns_limit_l_max 28
_diffrn_reflns_limit_l_min -28
_diffrn_reflns_number 57150
_diffrn_reflns_theta_full 26.75
_diffrn_reflns_theta_max 26.75
_diffrn_reflns_theta_min 2.55
_diffrn_standards_decay_% 'not measured'
_diffrn_standards_interval_count 'not measured'
_diffrn_standards_interval_time 'not measured'
_diffrn_standards_number 'not measured'
_exptl_absorpt_coefficient_mu 0.170
_exptl_absorpt_correction_T_max 0.9916
_exptl_absorpt_correction_T_min 0.9671
_exptl_absorpt_correction_type numerical
_exptl_absorpt_process_details
;
The absorption correction (X-RED; Stoe & Cie, 2001)
was performed after optimizing the crystal shape
using X-SHAPE (Stoe & Cie, 1999).
;
_exptl_crystal_colour colorless
_exptl_crystal_density_diffrn 1.528
_exptl_crystal_density_method 'not measured'
_exptl_crystal_description prism
_exptl_crystal_F_000 2336
_exptl_crystal_size_max 0.2
_exptl_crystal_size_mid 0.1
_exptl_crystal_size_min 0.03
_refine_diff_density_max 1.809
_refine_diff_density_min -0.886
_refine_diff_density_rms 0.072
_refine_ls_extinction_coef 0.0052(8)
_refine_ls_extinction_expression Fc^*^=kFc[1+0.001xFc^2^\l^3^/sin(2\q)]^-1/4^
_refine_ls_extinction_method SHELXL
_refine_ls_goodness_of_fit_ref 1.047
_refine_ls_hydrogen_treatment mixed
_refine_ls_matrix_type full
_refine_ls_number_parameters 360
_refine_ls_number_reflns 5088
_refine_ls_number_restraints 1
_refine_ls_restrained_S_all 1.047
_refine_ls_R_factor_all 0.0590
_refine_ls_R_factor_gt 0.0551
_refine_ls_shift/su_max 0.000
_refine_ls_shift/su_mean 0.000
_refine_ls_structure_factor_coef Fsqd
_refine_ls_weighting_details 'calc w=1/[\s^2^(Fo^2^)+(0.0890P)^2^+4.8869P] where P=(Fo^2^+2Fc^2^)/3'
_refine_ls_weighting_scheme calc
_refine_ls_wR_factor_gt 0.1577
_refine_ls_wR_factor_ref 0.1618
_reflns_number_gt 4593
_reflns_number_total 5088
_reflns_threshold_expression >2sigma(I)
_cod_data_source_file ic502549m_si_002.cif
_cod_data_source_block Al{BOTFP}2OH
_cod_depositor_comments 'Adding full bibliography for 4341940--4341945.cif.'
_cod_database_code 4341941

loop_
_symmetry_equiv_pos_as_xyz
'x, y, z'
'-x+1/2, -y+1/2, z+1/2'
'x+1/2, -y+1/2, -z'
'-x, y, -z+1/2'
'-x, -y, -z'
'x-1/2, y-1/2, -z-1/2'
'-x-1/2, y-1/2, z'
'x, -y, z-1/2'

loop_
_atom_site_label
_atom_site_type_symbol
_atom_site_fract_x
_atom_site_fract_y
_atom_site_fract_z
_atom_site_U_iso_or_equiv
_atom_site_adp_type
_atom_site_occupancy
_atom_site_symmetry_multiplicity
_atom_site_calc_flag
_atom_site_refinement_flags
Al1 Al 0.5000 0.58207(6) 0.2500 0.0232(2) Uani 1 2 d S
Al2 Al 0.5000 0.79393(6) 0.2500 0.0240(2) Uani 1 2 d S
F1 F 0.67977(10) 0.39935(15) 0.40763(8) 0.0612(5) Uani 1 1 d .
F2 F 0.56531(11) 0.47325(12) 0.42872(6) 0.0510(4) Uani 1 1 d .
F3 F 0.56203(11) 0.33961(12) 0.38165(8) 0.0527(4) Uani 1 1 d .
F4 F 0.59288(17) 1.04465(15) 0.36645(11) 0.0849(7) Uani 1 1 d .
F5 F 0.54770(13) 0.98468(19) 0.44774(9) 0.0805(7) Uani 1 1 d .
F6 F 0.64653(11) 0.91709(15) 0.40053(9) 0.0658(5) Uani 1 1 d .
O1 O 0.53314(9) 0.49471(11) 0.30832(7) 0.0297(3) Uani 1 1 d .
O2 O 0.75338(9) 0.53271(11) 0.21101(7) 0.0321(4) Uani 1 1 d .
O3 O 0.52961(9) 0.68827(10) 0.29625(7) 0.0247(3) Uani 1 1 d D
O4 O 0.54041(9) 0.88240(11) 0.30567(7) 0.0318(4) Uani 1 1 d .
O5 O 0.29365(10) 0.84392(12) 0.36227(7) 0.0355(4) Uani 1 1 d .
N1 N 0.61604(11) 0.56625(12) 0.21320(8) 0.0252(4) Uani 1 1 d .
N2 N 0.38433(11) 0.80861(12) 0.28911(8) 0.0268(4) Uani 1 1 d .
C1 C 0.64630(13) 0.58656(14) 0.15578(9) 0.0269(4) Uani 1 1 d .
C2 C 0.60745(14) 0.61917(17) 0.10410(10) 0.0321(5) Uani 1 1 d .
H2 H 0.5505 0.6327 0.1031 0.038 Uiso 1 1 calc R
C3 C 0.65758(16) 0.63049(18) 0.05422(10) 0.0373(5) Uani 1 1 d .
H3 H 0.6335 0.6523 0.0190 0.045 Uiso 1 1 calc R
C4 C 0.74324(16) 0.61021(18) 0.05515(11) 0.0380(5) Uani 1 1 d .
H4 H 0.7746 0.6187 0.0206 0.046 Uiso 1 1 calc R
C5 C 0.78246(15) 0.57771(17) 0.10643(11) 0.0360(5) Uani 1 1 d .
H5 H 0.8395 0.5644 0.1077 0.043 Uiso 1 1 calc R
C6 C 0.73139(13) 0.56648(15) 0.15533(10) 0.0291(4) Uani 1 1 d .
C7 C 0.68076(12) 0.53311(15) 0.24279(9) 0.0270(4) Uani 1 1 d .
O7 O 0.38854(14) 0.30728(16) 0.58843(9) 0.0533(5) Uani 1 1 d .
C8 C 0.68141(13) 0.49385(16) 0.30116(10) 0.0314(5) Uani 1 1 d .
H8 H 0.7316 0.4813 0.3207 0.038 Uiso 1 1 calc R
C9 C 0.60714(14) 0.47521(15) 0.32766(9) 0.0295(4) Uani 1 1 d .
C10 C 0.60460(15) 0.42224(18) 0.38658(11) 0.0384(5) Uani 1 1 d .
C11 C 0.30323(13) 0.78555(15) 0.26935(11) 0.0295(4) Uani 1 1 d .
C12 C 0.27300(14) 0.74845(17) 0.21620(11) 0.0353(5) Uani 1 1 d .
H12 H 0.3084 0.7342 0.1845 0.042 Uiso 1 1 calc R
C13 C 0.18711(15) 0.73352(19) 0.21258(14) 0.0441(6) Uani 1 1 d .
H13 H 0.1648 0.7071 0.1780 0.053 Uiso 1 1 calc R
C14 C 0.13351(16) 0.7570(2) 0.25941(15) 0.0522(7) Uani 1 1 d .
H14 H 0.0764 0.7465 0.2549 0.063 Uiso 1 1 calc R
C15 C 0.16258(16) 0.7952(2) 0.31206(14) 0.0474(7) Uani 1 1 d .
H15 H 0.1271 0.8116 0.3433 0.057 Uiso 1 1 calc R
C16 C 0.24847(14) 0.80749(17) 0.31519(11) 0.0346(5) Uani 1 1 d .
C17 C 0.37440(13) 0.84369(16) 0.34311(10) 0.0300(4) Uani 1 1 d .
C18 C 0.43602(14) 0.88561(17) 0.38047(10) 0.0339(5) Uani 1 1 d .
H18 H 0.4240 0.8997 0.4201 0.041 Uiso 1 1 calc R
C19 C 0.51236(14) 0.90465(16) 0.35763(10) 0.0322(5) Uani 1 1 d .
C20 C 0.57449(17) 0.9627(2) 0.39386(12) 0.0434(6) Uani 1 1 d .
C21 C 0.2396(4) 0.3648(4) 0.5428(2) 0.1049(17) Uani 1 1 d .
H21A H 0.1995 0.4064 0.5242 0.157 Uiso 1 1 calc R
H21B H 0.2598 0.3944 0.5788 0.157 Uiso 1 1 calc R
H21C H 0.2137 0.3043 0.5523 0.157 Uiso 1 1 calc R
C22 C 0.3753(3) 0.3127(2) 0.53612(15) 0.0651(10) Uani 1 1 d .
C23 C 0.4503(3) 0.2596(5) 0.4925(2) 0.113(2) Uani 1 1 d .
H23A H 0.4322 0.1962 0.4812 0.169 Uiso 1 1 calc R
H23B H 0.5017 0.2551 0.5145 0.169 Uiso 1 1 calc R
H23C H 0.4590 0.2977 0.4573 0.169 Uiso 1 1 calc R
C24 C 0.3094(3) 0.3486(3) 0.5024(2) 0.0922(14) Uani 1 1 d .
H24A H 0.2937 0.3027 0.4717 0.111 Uiso 1 1 calc R
H24B H 0.3255 0.4085 0.4833 0.111 Uiso 1 1 calc R
H1 H 0.5482(18) 0.690(2) 0.3240(13) 0.030(8) Uiso 1 1 d D

loop_
_atom_site_aniso_label
_atom_site_aniso_U_11
_atom_site_aniso_U_22
_atom_site_aniso_U_33
_atom_site_aniso_U_23
_atom_site_aniso_U_13
_atom_site_aniso_U_12
Al1 0.0218(4) 0.0263(4) 0.0215(4) 0.000 0.0013(3) 0.000
Al2 0.0202(4) 0.0265(4) 0.0254(4) 0.000 0.0037(3) 0.000
F1 0.0434(9) 0.0933(14) 0.0467(9) 0.0346(9) -0.0010(7) 0.0158(9)
F2 0.0639(10) 0.0599(10) 0.0294(7) 0.0059(6) 0.0075(7) 0.0133(8)
F3 0.0651(11) 0.0422(8) 0.0509(9) 0.0171(7) 0.0140(8) -0.0002(7)
F4 0.1155(19) 0.0545(12) 0.0847(15) 0.0005(10) -0.0229(13) -0.0421(12)
F5 0.0639(12) 0.1224(19) 0.0552(11) -0.0498(12) 0.0159(9) -0.0281(12)
F6 0.0386(9) 0.0841(14) 0.0748(13) -0.0272(10) -0.0120(8) -0.0022(8)
O1 0.0281(7) 0.0328(8) 0.0283(7) 0.0058(6) 0.0021(6) 0.0021(6)
O2 0.0253(7) 0.0370(8) 0.0341(8) 0.0031(6) 0.0053(6) 0.0047(6)
O3 0.0233(7) 0.0298(8) 0.0210(8) -0.0005(6) -0.0019(6) -0.0005(5)
O4 0.0290(8) 0.0336(8) 0.0327(8) -0.0073(6) 0.0074(6) -0.0045(6)
O5 0.0250(7) 0.0461(9) 0.0355(9) 0.0060(7) 0.0104(6) 0.0061(6)
N1 0.0248(8) 0.0270(8) 0.0237(8) -0.0004(6) 0.0025(6) 0.0006(6)
N2 0.0217(8) 0.0284(9) 0.0304(9) 0.0031(7) 0.0031(7) 0.0012(6)
C1 0.0286(10) 0.0265(10) 0.0256(10) -0.0023(7) 0.0055(8) -0.0003(7)
C2 0.0322(11) 0.0387(11) 0.0253(10) -0.0013(8) 0.0033(8) 0.0011(9)
C3 0.0452(13) 0.0414(12) 0.0251(10) 0.0004(9) 0.0050(9) -0.0008(10)
C4 0.0445(13) 0.0382(12) 0.0312(11) -0.0017(9) 0.0152(10) -0.0009(10)
C5 0.0316(11) 0.0361(12) 0.0404(13) -0.0015(9) 0.0125(9) 0.0018(9)
C6 0.0295(10) 0.0279(10) 0.0298(10) 0.0000(8) 0.0037(8) 0.0015(8)
C7 0.0236(9) 0.0276(10) 0.0300(10) -0.0012(8) 0.0035(8) 0.0010(7)
O7 0.0603(13) 0.0664(13) 0.0333(10) 0.0023(8) -0.0087(9) -0.0039(10)
C8 0.0274(10) 0.0358(11) 0.0310(10) 0.0045(9) -0.0013(8) 0.0048(8)
C9 0.0312(11) 0.0300(10) 0.0275(10) 0.0030(8) 0.0002(8) 0.0038(8)
C10 0.0361(12) 0.0442(13) 0.0348(12) 0.0117(10) 0.0041(9) 0.0081(10)
C11 0.0208(9) 0.0281(10) 0.0398(12) 0.0076(8) 0.0024(8) 0.0007(7)
C12 0.0279(11) 0.0333(11) 0.0446(12) 0.0032(10) -0.0012(9) 0.0020(8)
C13 0.0297(12) 0.0443(14) 0.0581(16) 0.0035(12) -0.0089(11) -0.0019(10)
C14 0.0211(11) 0.0627(17) 0.0729(19) 0.0123(15) -0.0020(11) -0.0021(11)
C15 0.0239(11) 0.0608(16) 0.0574(17) 0.0141(13) 0.0088(11) 0.0043(10)
C16 0.0248(11) 0.0376(12) 0.0415(13) 0.0103(9) 0.0054(9) 0.0032(8)
C17 0.0243(10) 0.0329(10) 0.0328(11) 0.0061(8) 0.0087(8) 0.0050(8)
C18 0.0328(11) 0.0399(12) 0.0289(11) -0.0026(9) 0.0058(9) 0.0047(9)
C19 0.0326(11) 0.0310(10) 0.0328(11) -0.0036(8) 0.0041(9) 0.0009(8)
C20 0.0418(13) 0.0477(14) 0.0406(13) -0.0134(11) 0.0067(10) -0.0085(11)
C21 0.141(5) 0.095(3) 0.079(3) -0.014(3) 0.023(3) 0.037(3)
C22 0.094(3) 0.0519(17) 0.0498(17) 0.0154(13) -0.0299(17) -0.0324(17)
C23 0.056(2) 0.184(6) 0.098(3) 0.063(4) 0.012(2) -0.013(3)
C24 0.132(4) 0.070(2) 0.075(3) 0.003(2) -0.036(3) -0.013(2)

loop_
_atom_type_symbol
_atom_type_description
_atom_type_scat_dispersion_real
_atom_type_scat_dispersion_imag
_atom_type_scat_source
C C 0.0033 0.0016 'International Tables Vol C Tables 4.2.6.8 and 6.1.1.4'
H H 0.0000 0.0000 'International Tables Vol C Tables 4.2.6.8 and 6.1.1.4'
Al Al 0.0645 0.0514 'International Tables Vol C Tables 4.2.6.8 and 6.1.1.4'
F F 0.0171 0.0103 'International Tables Vol C Tables 4.2.6.8 and 6.1.1.4'
N N 0.0061 0.0033 'International Tables Vol C Tables 4.2.6.8 and 6.1.1.4'
O O 0.0106 0.0060 'International Tables Vol C Tables 4.2.6.8 and 6.1.1.4'

loop_
_geom_angle_atom_site_label_1
_geom_angle_atom_site_label_2
_geom_angle_atom_site_label_3
_geom_angle
_geom_angle_site_symmetry_1
_geom_angle_site_symmetry_3
O1 Al1 O1 98.66(11) . 4_655
O1 Al1 O3 92.97(7) . .
O1 Al1 O3 168.27(8) 4_655 .
O1 Al1 O3 168.27(8) . 4_655
O1 Al1 O3 92.97(7) 4_655 4_655
O3 Al1 O3 75.45(10) . 4_655
O1 Al1 N1 84.50(7) . 4_655
O1 Al1 N1 87.46(7) 4_655 4_655
O3 Al1 N1 95.19(7) . 4_655
O3 Al1 N1 94.57(7) 4_655 4_655
O1 Al1 N1 87.46(7) . .
O1 Al1 N1 84.50(7) 4_655 .
O3 Al1 N1 94.57(7) . .
O3 Al1 N1 95.19(7) 4_655 .
N1 Al1 N1 167.65(11) 4_655 .
O1 Al1 Al2 130.67(5) . .
O1 Al1 Al2 130.67(5) 4_655 .
O3 Al1 Al2 37.73(5) . .
O3 Al1 Al2 37.73(5) 4_655 .
N1 Al1 Al2 96.18(5) 4_655 .
N1 Al1 Al2 96.18(5) . .
O3 Al2 O3 75.73(10) 4_655 .
O3 Al2 O4 168.84(8) 4_655 .
O3 Al2 O4 93.31(7) . .
O3 Al2 O4 93.31(7) 4_655 4_655
O3 Al2 O4 168.84(8) . 4_655
O4 Al2 O4 97.72(11) . 4_655
O3 Al2 N2 95.03(7) 4_655 .
O3 Al2 N2 93.95(7) . .
O4 Al2 N2 87.72(7) . .
O4 Al2 N2 84.80(7) 4_655 .
O3 Al2 N2 93.95(7) 4_655 4_655
O3 Al2 N2 95.03(7) . 4_655
O4 Al2 N2 84.80(7) . 4_655
O4 Al2 N2 87.72(7) 4_655 4_655
N2 Al2 N2 168.62(11) . 4_655
O3 Al2 Al1 37.86(5) 4_655 .
O3 Al2 Al1 37.86(5) . .
O4 Al2 Al1 131.14(5) . .
O4 Al2 Al1 131.14(5) 4_655 .
N2 Al2 Al1 95.69(5) . .
N2 Al2 Al1 95.69(5) 4_655 .
C9 O1 Al1 129.42(14) . .
C7 O2 C6 104.80(16) . .
Al2 O3 Al1 104.41(8) . .
Al2 O3 H1 126(2) . .
Al1 O3 H1 129(2) . .
C19 O4 Al2 130.06(14) . .
C17 O5 C16 104.74(17) . .
C7 N1 C1 105.25(17) . .
C7 N1 Al1 123.30(14) . .
C1 N1 Al1 131.45(14) . .
C17 N2 C11 105.27(18) . .
C17 N2 Al2 122.56(15) . .
C11 N2 Al2 132.17(15) . .
C6 C1 C2 119.77(19) . .
C6 C1 N1 107.68(18) . .
C2 C1 N1 132.54(19) . .
C3 C2 C1 116.9(2) . .
C3 C2 H2 121.6 . .
C1 C2 H2 121.6 . .
C2 C3 C4 122.1(2) . .
C2 C3 H3 118.9 . .
C4 C3 H3 118.9 . .
C5 C4 C3 121.4(2) . .
C5 C4 H4 119.3 . .
C3 C4 H4 119.3 . .
C6 C5 C4 115.5(2) . .
C6 C5 H5 122.3 . .
C4 C5 H5 122.3 . .
C5 C6 O2 127.5(2) . .
C5 C6 C1 124.3(2) . .
O2 C6 C1 108.13(18) . .
N1 C7 O2 114.09(18) . .
N1 C7 C8 127.41(19) . .
O2 C7 C8 118.38(18) . .
C9 C8 C7 118.22(19) . .
C9 C8 H8 120.9 . .
C7 C8 H8 120.9 . .
O1 C9 C8 128.1(2) . .
O1 C9 C10 111.83(19) . .
C8 C9 C10 120.0(2) . .
F1 C10 F2 107.4(2) . .
F1 C10 F3 106.5(2) . .
F2 C10 F3 105.9(2) . .
F1 C10 C9 113.7(2) . .
F2 C10 C9 111.87(19) . .
F3 C10 C9 111.0(2) . .
C16 C11 C12 120.1(2) . .
C16 C11 N2 107.4(2) . .
C12 C11 N2 132.6(2) . .
C11 C12 C13 116.7(2) . .
C11 C12 H12 121.6 . .
C13 C12 H12 121.6 . .
C12 C13 C14 121.9(3) . .
C12 C13 H13 119.1 . .
C14 C13 H13 119.1 . .
C15 C14 C13 122.0(2) . .
C15 C14 H14 119.0 . .
C13 C14 H14 119.0 . .
C14 C15 C16 115.2(3) . .
C14 C15 H15 122.4 . .
C16 C15 H15 122.4 . .
O5 C16 C11 108.64(19) . .
O5 C16 C15 127.2(2) . .
C11 C16 C15 124.2(3) . .
N2 C17 O5 114.0(2) . .
N2 C17 C18 127.78(19) . .
O5 C17 C18 118.1(2) . .
C19 C18 C17 118.9(2) . .
C19 C18 H18 120.5 . .
C17 C18 H18 120.5 . .
O4 C19 C18 127.7(2) . .
O4 C19 C20 112.67(19) . .
C18 C19 C20 119.5(2) . .
F5 C20 F6 106.9(2) . .
F5 C20 F4 107.4(2) . .
F6 C20 F4 105.7(2) . .
F5 C20 C19 113.7(2) . .
F6 C20 C19 112.1(2) . .
F4 C20 C19 110.6(2) . .
C24 C21 H21A 109.5 . .
C24 C21 H21B 109.5 . .
H21A C21 H21B 109.5 . .
C24 C21 H21C 109.5 . .
H21A C21 H21C 109.5 . .
H21B C21 H21C 109.5 . .
O7 C22 C24 133.7(5) . .
O7 C22 C23 114.2(3) . .
C24 C22 C23 111.9(4) . .
C22 C23 H23A 109.5 . .
C22 C23 H23B 109.5 . .
H23A C23 H23B 109.5 . .
C22 C23 H23C 109.5 . .
H23A C23 H23C 109.5 . .
H23B C23 H23C 109.5 . .
C22 C24 C21 107.2(5) . .
C22 C24 H24A 110.3 . .
C21 C24 H24A 110.3 . .
C22 C24 H24B 110.3 . .
C21 C24 H24B 110.3 . .
H24A C24 H24B 108.5 . .

loop_
_geom_bond_atom_site_label_1
_geom_bond_atom_site_label_2
_geom_bond_distance
_geom_bond_site_symmetry_2
Al1 O1 1.8608(16) .
Al1 O1 1.8608(16) 4_655
Al1 O3 1.8638(16) .
Al1 O3 1.8638(16) 4_655
Al1 N1 2.0415(17) 4_655
Al1 N1 2.0415(17) .
Al1 Al2 2.9410(12) .
Al2 O3 1.8580(16) 4_655
Al2 O3 1.8580(16) .
Al2 O4 1.8667(16) .
Al2 O4 1.8667(16) 4_655
Al2 N2 2.0561(17) .
Al2 N2 2.0561(17) 4_655
F1 C10 1.329(3) .
F2 C10 1.338(3) .
F3 C10 1.338(3) .
F4 C20 1.326(3) .
F5 C20 1.318(3) .
F6 C20 1.322(3) .
O1 C9 1.288(3) .
O2 C7 1.362(2) .
O2 C6 1.380(3) .
O3 H1 0.69(3) .
O4 C19 1.287(3) .
O5 C17 1.360(2) .
O5 C16 1.376(3) .
N1 C7 1.312(3) .
N1 C1 1.404(3) .
N2 C17 1.315(3) .
N2 C11 1.407(3) .
C1 C6 1.388(3) .
C1 C2 1.391(3) .
C2 C3 1.385(3) .
C2 H2 0.9300 .
C3 C4 1.398(4) .
C3 H3 0.9300 .
C4 C5 1.385(4) .
C4 H4 0.9300 .
C5 C6 1.376(3) .
C5 H5 0.9300 .
C7 C8 1.418(3) .
O7 C22 1.195(4) .
C8 C9 1.352(3) .
C8 H8 0.9300 .
C9 C10 1.513(3) .
C11 C16 1.384(3) .
C11 C12 1.386(3) .
C12 C13 1.390(3) .
C12 H12 0.9300 .
C13 C14 1.394(4) .
C13 H13 0.9300 .
C14 C15 1.376(4) .
C14 H14 0.9300 .
C15 C16 1.385(3) .
C15 H15 0.9300 .
C17 C18 1.418(3) .
C18 C19 1.349(3) .
C18 H18 0.9300 .
C19 C20 1.515(3) .
C21 C24 1.455(7) .
C21 H21A 0.9600 .
C21 H21B 0.9600 .
C21 H21C 0.9600 .
C22 C24 1.390(5) .
C22 C23 1.714(7) .
C23 H23A 0.9600 .
C23 H23B 0.9600 .
C23 H23C 0.9600 .
C24 H24A 0.9700 .
C24 H24B 0.9700 .

loop_
_geom_torsion_atom_site_label_1
_geom_torsion_atom_site_label_2
_geom_torsion_atom_site_label_3
_geom_torsion_atom_site_label_4
_geom_torsion
_geom_torsion_site_symmetry_1
_geom_torsion_site_symmetry_4
O1 Al1 Al2 O3 -177.53(9) . 4_655
O1 Al1 Al2 O3 2.47(9) 4_655 4_655
O3 Al1 Al2 O3 180.0 . 4_655
N1 Al1 Al2 O3 -89.49(9) 4_655 4_655
N1 Al1 Al2 O3 90.51(9) . 4_655
O1 Al1 Al2 O3 2.47(9) . .
O1 Al1 Al2 O3 -177.53(9) 4_655 .
O3 Al1 Al2 O3 180.0 4_655 .
N1 Al1 Al2 O3 90.51(9) 4_655 .
N1 Al1 Al2 O3 -89.49(9) . .
O1 Al1 Al2 O4 5.30(8) . .
O1 Al1 Al2 O4 -174.70(8) 4_655 .
O3 Al1 Al2 O4 2.83(9) . .
O3 Al1 Al2 O4 -177.17(9) 4_655 .
N1 Al1 Al2 O4 93.34(8) 4_655 .
N1 Al1 Al2 O4 -86.66(8) . .
O1 Al1 Al2 O4 -174.70(8) . 4_655
O1 Al1 Al2 O4 5.30(8) 4_655 4_655
O3 Al1 Al2 O4 -177.17(9) . 4_655
O3 Al1 Al2 O4 2.83(9) 4_655 4_655
N1 Al1 Al2 O4 -86.66(8) 4_655 4_655
N1 Al1 Al2 O4 93.34(8) . 4_655
O1 Al1 Al2 N2 -86.65(8) . .
O1 Al1 Al2 N2 93.35(8) 4_655 .
O3 Al1 Al2 N2 -89.12(9) . .
O3 Al1 Al2 N2 90.88(9) 4_655 .
N1 Al1 Al2 N2 1.39(7) 4_655 .
N1 Al1 Al2 N2 -178.61(7) . .
O1 Al1 Al2 N2 93.35(8) . 4_655
O1 Al1 Al2 N2 -86.65(8) 4_655 4_655
O3 Al1 Al2 N2 90.88(9) . 4_655
O3 Al1 Al2 N2 -89.12(9) 4_655 4_655
N1 Al1 Al2 N2 -178.61(7) 4_655 4_655
N1 Al1 Al2 N2 1.39(7) . 4_655
O1 Al1 O1 C9 110.34(19) 4_655 .
O3 Al1 O1 C9 -68.14(19) . .
O3 Al1 O1 C9 -77.1(4) 4_655 .
N1 Al1 O1 C9 -163.08(19) 4_655 .
N1 Al1 O1 C9 26.31(19) . .
Al2 Al1 O1 C9 -69.66(19) . .
O3 Al2 O3 Al1 0.0 4_655 .
O4 Al2 O3 Al1 -177.86(7) . .
O4 Al2 O3 Al1 11.1(4) 4_655 .
N2 Al2 O3 Al1 94.19(8) . .
N2 Al2 O3 Al1 -92.81(8) 4_655 .
O1 Al1 O3 Al2 -178.12(7) . .
O1 Al1 O3 Al2 9.3(3) 4_655 .
O3 Al1 O3 Al2 0.0 4_655 .
N1 Al1 O3 Al2 -93.39(8) 4_655 .
N1 Al1 O3 Al2 94.19(8) . .
O3 Al2 O4 C19 -80.5(4) 4_655 .
O3 Al2 O4 C19 -69.7(2) . .
O4 Al2 O4 C19 108.5(2) 4_655 .
N2 Al2 O4 C19 24.1(2) . .
N2 Al2 O4 C19 -164.5(2) 4_655 .
Al1 Al2 O4 C19 -71.5(2) . .
O1 Al1 N1 C7 -20.10(17) . .
O1 Al1 N1 C7 -119.06(17) 4_655 .
O3 Al1 N1 C7 72.67(17) . .
O3 Al1 N1 C7 148.44(17) 4_655 .
N1 Al1 N1 C7 -69.46(16) 4_655 .
Al2 Al1 N1 C7 110.54(16) . .
O1 Al1 N1 C1 160.76(18) . .
O1 Al1 N1 C1 61.81(18) 4_655 .
O3 Al1 N1 C1 -106.46(18) . .
O3 Al1 N1 C1 -30.69(18) 4_655 .
N1 Al1 N1 C1 111.41(17) 4_655 .
Al2 Al1 N1 C1 -68.59(17) . .
O3 Al2 N2 C17 150.23(16) 4_655 .
O3 Al2 N2 C17 74.23(17) . .
O4 Al2 N2 C17 -18.93(17) . .
O4 Al2 N2 C17 -116.89(17) 4_655 .
N2 Al2 N2 C17 -67.80(16) 4_655 .
Al1 Al2 N2 C17 112.20(16) . .
O3 Al2 N2 C11 -28.47(19) 4_655 .
O3 Al2 N2 C11 -104.46(18) . .
O4 Al2 N2 C11 162.38(19) . .
O4 Al2 N2 C11 64.41(19) 4_655 .
N2 Al2 N2 C11 113.50(18) 4_655 .
Al1 Al2 N2 C11 -66.50(18) . .
C7 N1 C1 C6 -2.1(2) . .
Al1 N1 C1 C6 177.17(15) . .
C7 N1 C1 C2 176.9(2) . .
Al1 N1 C1 C2 -3.9(3) . .
C6 C1 C2 C3 -0.5(3) . .
N1 C1 C2 C3 -179.3(2) . .
C1 C2 C3 C4 0.1(4) . .
C2 C3 C4 C5 -0.1(4) . .
C3 C4 C5 C6 0.5(4) . .
C4 C5 C6 O2 177.9(2) . .
C4 C5 C6 C1 -0.8(3) . .
C7 O2 C6 C5 -178.5(2) . .
C7 O2 C6 C1 0.4(2) . .
C2 C1 C6 C5 0.9(3) . .
N1 C1 C6 C5 180.0(2) . .
C2 C1 C6 O2 -178.07(19) . .
N1 C1 C6 O2 1.0(2) . .
C1 N1 C7 O2 2.5(2) . .
Al1 N1 C7 O2 -176.86(13) . .
C1 N1 C7 C8 -173.6(2) . .
Al1 N1 C7 C8 7.1(3) . .
C6 O2 C7 N1 -1.8(2) . .
C6 O2 C7 C8 174.60(19) . .
N1 C7 C8 C9 9.9(4) . .
O2 C7 C8 C9 -166.0(2) . .
Al1 O1 C9 C8 -18.7(3) . .
Al1 O1 C9 C10 163.38(16) . .
C7 C8 C9 O1 -5.3(4) . .
C7 C8 C9 C10 172.5(2) . .
O1 C9 C10 F1 179.0(2) . .
C8 C9 C10 F1 0.8(3) . .
O1 C9 C10 F2 -59.1(3) . .
C8 C9 C10 F2 122.8(2) . .
O1 C9 C10 F3 58.9(3) . .
C8 C9 C10 F3 -119.2(2) . .
C17 N2 C11 C16 -1.2(2) . .
Al2 N2 C11 C16 177.62(15) . .
C17 N2 C11 C12 178.4(2) . .
Al2 N2 C11 C12 -2.8(4) . .
C16 C11 C12 C13 -1.2(3) . .
N2 C11 C12 C13 179.2(2) . .
C11 C12 C13 C14 1.7(4) . .
C12 C13 C14 C15 -0.8(5) . .
C13 C14 C15 C16 -0.6(4) . .
C17 O5 C16 C11 0.6(2) . .
C17 O5 C16 C15 -178.4(2) . .
C12 C11 C16 O5 -179.27(19) . .
N2 C11 C16 O5 0.4(2) . .
C12 C11 C16 C15 -0.2(4) . .
N2 C11 C16 C15 179.4(2) . .
C14 C15 C16 O5 -180.0(2) . .
C14 C15 C16 C11 1.2(4) . .
C11 N2 C17 O5 1.7(2) . .
Al2 N2 C17 O5 -177.30(13) . .
C11 N2 C17 C18 -173.9(2) . .
Al2 N2 C17 C18 7.1(3) . .
C16 O5 C17 N2 -1.5(2) . .
C16 O5 C17 C18 174.6(2) . .
N2 C17 C18 C19 9.3(4) . .
O5 C17 C18 C19 -166.1(2) . .
Al2 O4 C19 C18 -16.1(4) . .
Al2 O4 C19 C20 166.71(17) . .
C17 C18 C19 O4 -6.1(4) . .
C17 C18 C19 C20 170.9(2) . .
O4 C19 C20 F5 -178.7(2) . .
C18 C19 C20 F5 3.8(4) . .
O4 C19 C20 F6 -57.4(3) . .
C18 C19 C20 F6 125.2(3) . .
O4 C19 C20 F4 60.3(3) . .
C18 C19 C20 F4 -117.1(3) . .
O7 C22 C24 C21 -12.8(6) . .
C23 C22 C24 C21 163.1(4) . .
